data_2012501
loop_
_publ_author_name
'Low, John Nicolson'
'Cobo, Justo'
'Insuasty, Braulio'
'Nogueras, Manuel'
'Salcedo, Angela'
'S\'anchez, Adolfo'

_publ_section_title
;2-(4-Bromophenyl)-1,2-dihydropyrimido[1,2-<i>a</i>]benzimidazol-4(3<i>H</i>)-one
 and
 4-(4-methylphenyl)-3,4-dihydropyrimido[1,2-<i>a</i>]benzimidazol-2(1<i>H</i>)-one
 form hydrogen-bonded base-paired dimers
;
_journal_issue 2
_journal_name_full 'Acta Crystallographica Section C'
_journal_page_first o125
_journal_page_last o128
_journal_paper_doi 10.1107/S0108270101021564
_journal_volume 58
_journal_year 2002
_chemical_formula_moiety 'C17 H15 N3 O'
_chemical_formula_sum 'C17 H15 N3 O'
_chemical_formula_weight 277.32
_chemical_melting_point 506
_chemical_name_systematic
;
4-(4-Methylphenyl)-3,4-dihydropyrimido[1,2-a]benzimidazol-2(1H)-one
;
_space_group_IT_number 2
_symmetry_cell_setting triclinic
_symmetry_space_group_name_Hall '-P 1'
_symmetry_space_group_name_H-M 'P -1'
_atom_sites_solution_hydrogens geom
_atom_sites_solution_primary direct
_atom_sites_solution_secondary difmap
_cell_angle_alpha 114.8796(13)
_cell_angle_beta 94.9156(15)
_cell_angle_gamma 100.966(3)
_cell_formula_units_Z 2
_cell_length_a 8.1360(3)
_cell_length_b 9.8647(4)
_cell_length_c 10.0975(5)
_cell_measurement_reflns_used 3170
_cell_measurement_temperature 120.0(10)
_cell_measurement_theta_max 27.50
_cell_measurement_theta_min 3.03
_cell_volume 709.18(5)
_computing_cell_refinement 'DENZO-SMN (Otwinowski & Minor, 1997)'
_computing_data_collection 'KappaCCD Server Software (Nonius, 1997)'
_computing_data_reduction DENZO-SMN
_computing_molecular_graphics 'ORTEPII (Johnson, 1976) and PLATON (Spek, 2001)'
_computing_publication_material 'SHELXL97 and PRPKAPPA (Ferguson, 1999)'
_computing_structure_refinement 'SHELXL97 (Sheldrick, 1997)'
_computing_structure_solution 'SHELXS97 (Sheldrick, 1997)'
_diffrn_ambient_temperature 120.0(10)
_diffrn_measured_fraction_theta_full .989
_diffrn_measured_fraction_theta_max .975
_diffrn_measurement_device_type 'Nonius KappaCCD area-detector'
_diffrn_measurement_method '\f scans, and \w scans with \k offsets'
_diffrn_radiation_monochromator graphite
_diffrn_radiation_source 'fine-focus sealed X-ray tube'
_diffrn_radiation_type 'Mo K\a'
_diffrn_radiation_wavelength .71073
_diffrn_reflns_av_R_equivalents .056
_diffrn_reflns_av_sigmaI/netI .055
_diffrn_reflns_limit_h_max 10
_diffrn_reflns_limit_h_min -10
_diffrn_reflns_limit_k_max 12
_diffrn_reflns_limit_k_min -12
_diffrn_reflns_limit_l_max 13
_diffrn_reflns_limit_l_min -13
_diffrn_reflns_number 10703
_diffrn_reflns_theta_full 25.00
_diffrn_reflns_theta_max 27.50
_diffrn_reflns_theta_min 3.03
_diffrn_standards_decay_% negligible
_exptl_absorpt_coefficient_mu .084
_exptl_absorpt_correction_T_max .992
_exptl_absorpt_correction_T_min .992
_exptl_absorpt_correction_type multi-scan
_exptl_absorpt_process_details '(DENZO-SMN; Otwinowski & Minor, 1997)'
_exptl_crystal_colour colourless
_exptl_crystal_density_diffrn 1.299
_exptl_crystal_density_meas ?
_exptl_crystal_density_method 'not measured'
_exptl_crystal_description block
_exptl_crystal_F_000 292
_exptl_crystal_size_max .1
_exptl_crystal_size_mid .1
_exptl_crystal_size_min .1
_refine_diff_density_max .21
_refine_diff_density_min -.21
_refine_ls_extinction_method none
_refine_ls_goodness_of_fit_ref 1.054
_refine_ls_hydrogen_treatment constr
_refine_ls_matrix_type full
_refine_ls_number_parameters 264
_refine_ls_number_reflns 3170
_refine_ls_number_restraints 52
_refine_ls_restrained_S_all 1.048
_refine_ls_R_factor_all .075
_refine_ls_R_factor_gt .046
_refine_ls_shift/su_max <0.001
_refine_ls_shift/su_mean .000
_refine_ls_structure_factor_coef Fsqd
_refine_ls_weighting_details 'w = 1/[\s^2^(Fo^2^)+(0.0664P)^2^+0.0023P] where P=(Fo^2^+2Fc^2^)/3'
_refine_ls_weighting_scheme calc
_refine_ls_wR_factor_gt .107
_refine_ls_wR_factor_ref .120
_reflns_number_gt 2247
_reflns_number_total 3170
_reflns_threshold_expression I>2\s(I)
_cod_data_source_file gg1087.cif
_cod_data_source_block Vb
_cod_depositor_comments
;
The following automatic conversions were performed:

'_exptl_crystal_density_meas' value 'not measured' was changed to '?'
- the value is perceived as not measured.

Automatic conversion script
Id: cif_fix_values 3008 2015-01-20 13:52:24Z robertas 
;
_cod_original_sg_symbol_Hall p-1
_cod_original_sg_symbol_H-M P-1
_cod_database_code 2012501
_cod_database_fobs_code 2012501

loop_
_symmetry_equiv_pos_as_xyz
'x, y, z'
'-x, -y, -z'

loop_
_atom_site_label
_atom_site_fract_x
_atom_site_fract_y
_atom_site_fract_z
_atom_site_U_iso_or_equiv
_atom_site_adp_type
_atom_site_calc_flag
_atom_site_refinement_flags
_atom_site_occupancy
_atom_site_disorder_assembly
_atom_site_disorder_group
_atom_site_type_symbol
N1 .91899(12) .67969(12) .51394(12) .0258(3) Uani d . 1 . . N
C2 .90560(16) .82721(16) .55341(15) .0266(3) Uani d . 1 A . C
O2 1.01688(11) .93793(11) .64295(11) .0350(3) Uani d . 1 . . O
C3 .75014(16) .84074(15) .47112(16) .0292(3) Uani d D 1 . . C
C4A .58901(17) .71272(16) .43032(16) .0217(4) Uani d PD .907(4) A -1 C
C41A .4544(3) .71274(19) .3174(3) .0205(4) Uani d P .907(4) A -1 C
C42A .4750(2) .6777(2) .1723(3) .0272(5) Uani d P .907(4) A -1 C
C43A .3473(4) .6760(2) .0706(2) .0293(6) Uani d P .907(4) A -1 C
C44A .1950(4) .7105(4) .1112(3) .0263(7) Uani d P .907(4) A -1 C
C45A .1757(3) .7467(3) .2567(3) .0273(6) Uani d P .907(4) A -1 C
C46A .3029(3) .7475(2) .35847(19) .0229(5) Uani d P .907(4) A -1 C
C47A .0573(3) .7103(2) .0022(3) .0411(5) Uani d P .907(4) A -1 C
N5 .63728(12) .56436(12) .37319(12) .0222(3) Uani d D 1 . . N
C5A .53518(16) .41306(15) .29563(14) .0229(3) Uani d . 1 A . C
C6 .36396(16) .35199(16) .23039(15) .0305(4) Uani d . 1 . . C
C7 .30616(18) .19275(16) .16268(17) .0339(4) Uani d . 1 A . C
C8 .41401(17) .09745(16) .15937(15) .0309(4) Uani d . 1 . . C
C9 .58416(17) .15874(16) .22647(14) .0263(3) Uani d . 1 A . C
C9A .64417(15) .31836(15) .29690(14) .0217(3) Uani d . 1 . . C
N10 .80576(13) .40885(13) .37738(12) .0251(3) Uani d . 1 A . N
C10A .79250(15) .55081(15) .42150(14) .0217(3) Uani d . 1 A . C
C4B .6609(15) .7020(14) .3331(15) .025(4) Uani d PD .093(4) A -2 C
C41B .492(2) .710(2) .259(3) .019(4) Uani d PDU .093(4) A -2 C
C42B .377(4) .735(2) .346(2) .017(4) Uani d PU .093(4) A -2 C
C43B .215(3) .742(3) .292(3) .020(4) Uani d PU .093(4) A -2 C
C44B .172(3) .712(4) .149(4) .013(4) Uani d PU .093(4) A -2 C
C45B .280(4) .680(3) .070(3) .019(4) Uani d PU .093(4) A -2 C
C46B .442(3) .684(2) .113(3) .022(4) Uani d PU .093(4) A -2 C
C47B -.001(3) .714(3) .066(3) .058(7) Uani d P .093(4) A -2 C
H1 1.0140 .6666 .5498 .031 Uiso calc R 1 . . H
H3A .7780 .8435 .3786 .035 Uiso calc R 1 A . H
H3B .7254 .9406 .5331 .035 Uiso calc R 1 . . H
H4A .5416 .7282 .5223 .026 Uiso calc PR .907(4) A -1 H
H42A .5779 .6547 .1422 .033 Uiso calc PR .907(4) A -1 H
H43A .3638 .6509 -.0282 .035 Uiso calc PR .907(4) A -1 H
H45A .0736 .7714 .2873 .033 Uiso calc PR .907(4) A -1 H
H46A .2862 .7720 .4571 .028 Uiso calc PR .907(4) A -1 H
H47A .1064 .7223 -.0787 .062 Uiso calc PR .4535(18) A -1 H
H47B .0056 .7960 .0526 .062 Uiso calc PR .4535(18) A -1 H
H47C -.0300 .6125 -.0384 .062 Uiso calc PR .4535(18) A -1 H
H47D -.0517 .6982 .0357 .062 Uiso calc PR .4535(18) A -1 H
H47E .0490 .6245 -.0956 .062 Uiso calc PR .4535(18) A -1 H
H47F .0847 .8080 -.0046 .062 Uiso calc PR .4535(18) A -1 H
H6 .2901 .4163 .2321 .037 Uiso calc R 1 A . H
H7 .1896 .1470 .1171 .041 Uiso calc R 1 . . H
H8 .3699 -.0114 .1102 .037 Uiso calc R 1 A . H
H9 .6574 .0938 .2244 .032 Uiso calc R 1 . . H
H4B .7392 .6852 .2597 .030 Uiso calc PR .093(4) A -2 H
H42B .4037 .7477 .4448 .021 Uiso calc PR .093(4) A -2 H
H43B .1355 .7676 .3571 .024 Uiso calc PR .093(4) A -2 H
H45B .2448 .6496 -.0327 .023 Uiso calc PR .093(4) A -2 H
H46B .5199 .6689 .0467 .026 Uiso calc PR .093(4) A -2 H
H47G -.0869 .6187 .0421 .087 Uiso calc PR .0465(18) A -2 H
H47H .0177 .7210 -.0255 .087 Uiso calc PR .0465(18) A -2 H
H47I -.0397 .8030 .1309 .087 Uiso calc PR .0465(18) A -2 H
H47J .0143 .8098 .0562 .087 Uiso calc PR .0465(18) A -2 H
H47K -.0903 .7074 .1238 .087 Uiso calc PR .0465(18) A -2 H
H47L -.0329 .6255 -.0326 .087 Uiso calc PR .0465(18) A -2 H

loop_
_atom_site_aniso_label
_atom_site_aniso_U_11
_atom_site_aniso_U_22
_atom_site_aniso_U_33
_atom_site_aniso_U_12
_atom_site_aniso_U_13
_atom_site_aniso_U_23
N1 .0172(6) .0244(6) .0357(7) .0054(5) .0014(5) .0140(5)
C2 .0216(7) .0258(8) .0345(8) .0060(6) .0059(6) .0151(7)
O2 .0270(6) .0259(6) .0458(7) .0012(4) -.0021(5) .0140(5)
C3 .0257(7) .0226(7) .0391(9) .0068(6) .0015(6) .0141(7)
C4A .0221(8) .0201(8) .0248(9) .0073(6) .0050(6) .0107(6)
C41A .0221(10) .0175(8) .0245(10) .0078(7) .0057(8) .0105(8)
C42A .0298(10) .0318(10) .0274(13) .0160(8) .0094(9) .0160(10)
C43A .0322(15) .0361(11) .0264(10) .0148(11) .0094(11) .0169(8)
C44A .0315(14) .0232(10) .0266(16) .0081(9) .0027(11) .0131(12)
C45A .0187(11) .0329(10) .0310(16) .0087(8) .0020(8) .0145(10)
C46A .0207(11) .0252(9) .0232(9) .0072(8) .0042(8) .0104(7)
C47A .0374(12) .0423(11) .0421(13) .0085(9) -.0089(9) .0210(10)
N5 .0191(6) .0210(6) .0285(6) .0069(4) .0021(4) .0125(5)
C5A .0248(7) .0213(7) .0245(7) .0069(5) .0044(5) .0116(6)
C6 .0255(8) .0278(8) .0366(8) .0066(6) -.0026(6) .0144(7)
C7 .0285(8) .0280(8) .0385(9) .0025(6) -.0057(6) .0128(7)
C8 .0371(8) .0227(7) .0282(8) .0044(6) .0015(6) .0090(6)
C9 .0322(8) .0245(7) .0245(7) .0117(6) .0056(6) .0112(6)
C9A .0239(7) .0238(7) .0206(7) .0083(5) .0047(5) .0117(6)
N10 .0224(6) .0241(6) .0286(6) .0078(5) .0026(5) .0113(5)
C10A .0191(7) .0247(7) .0251(7) .0074(5) .0058(5) .0134(6)
C4B .022(8) .023(8) .040(10) .006(6) .013(6) .022(7)
C41B .016(5) .022(6) .019(5) .006(4) .003(3) .010(4)
C42B .018(5) .023(6) .016(5) .007(4) .002(3) .012(4)
C43B .018(5) .029(6) .016(5) .010(4) .005(4) .009(4)
C44B .014(5) .012(6) .014(5) .006(4) -.001(4) .006(4)
C45B .020(5) .023(6) .016(5) .006(5) .003(3) .009(4)
C46B .020(5) .029(6) .018(5) .007(4) .005(4) .009(4)
C47B .036(12) .076(16) .051(15) .022(10) .021(10) .013(12)

loop_
_atom_type_symbol
_atom_type_description
_atom_type_scat_dispersion_real
_atom_type_scat_dispersion_imag
_atom_type_scat_source
C C .0033 .0016 'International Tables Vol C Tables 4.2.6.8 and 6.1.1.4'
H H .0000 .0000 'International Tables Vol C Tables 4.2.6.8 and 6.1.1.4'
N N .0061 .0033 'International Tables Vol C Tables 4.2.6.8 and 6.1.1.4'
O O .0106 .0060 'International Tables Vol C Tables 4.2.6.8 and 6.1.1.4'

loop_
_geom_angle_atom_site_label_1
_geom_angle_atom_site_label_2
_geom_angle_atom_site_label_3
_geom_angle
_geom_angle_publ_flag
C2 N1 C10A 123.66(11) no
C2 N1 H1 118.2 no
C10A N1 H1 118.2 no
O2 C2 N1 121.28(12) no
O2 C2 C3 123.55(12) no
N1 C2 C3 115.07(11) no
C4B C3 C2 116.0(5) no
C4B C3 C4A 45.5(5) no
C2 C3 C4A 115.86(11) no
C4B C3 H3A 65.4 no
C2 C3 H3A 108.3 no
C4A C3 H3A 108.3 no
C4B C3 H3B 135.2 no
C2 C3 H3B 108.3 no
C4A C3 H3B 108.3 no
H3A C3 H3B 107.4 no
N5 C4A C41A 110.90(12) no
N5 C4A C3 107.85(10) no
C41A C4A C3 112.18(13) no
N5 C4A H4A 108.6 no
C41A C4A H4A 108.6 no
C3 C4A H4A 108.6 no
C42A C41A C46A 118.19(15) no
C42A C41A C4A 122.4(2) no
C46A C41A C4A 119.4(2) no
C43A C42A C41A 120.92(17) no
C43A C42A H42A 119.5 no
C41A C42A H42A 119.5 no
C42A C43A C44A 121.10(19) no
C42A C43A H43A 119.4 no
C44A C43A H43A 119.4 no
C45A C44A C43A 117.7(2) no
C45A C44A C47A 121.0(3) no
C43A C44A C47A 121.3(2) no
C44A C45A C46A 121.3(2) no
C44A C45A H45A 119.4 no
C46A C45A H45A 119.4 no
C45A C46A C41A 120.78(17) no
C45A C46A H46A 119.6 no
C41A C46A H46A 119.6 no
C10A N5 C5A 105.53(10) no
C10A N5 C4A 122.62(10) no
C5A N5 C4A 130.07(10) no
C10A N5 C4B 109.9(5) no
C5A N5 C4B 130.7(5) no
C4A N5 C4B 45.0(5) no
C6 C5A N5 133.08(12) no
C6 C5A C9A 121.84(12) no
N5 C5A C9A 105.05(10) no
C7 C6 C5A 116.74(13) no
C7 C6 H6 121.6 no
C5A C6 H6 121.6 no
C6 C7 C8 121.96(13) no
C6 C7 H7 119.0 no
C8 C7 H7 119.0 no
C9 C8 C7 121.16(13) no
C9 C8 H8 119.4 no
C7 C8 H8 119.4 no
C8 C9 C9A 117.79(13) no
C8 C9 H9 121.1 no
C9A C9 H9 121.1 no
C9 C9A N10 129.38(12) no
C9 C9A C5A 120.45(12) no
N10 C9A C5A 110.15(11) no
C10A N10 C9A 104.27(10) no
N10 C10A N5 114.87(11) no
N10 C10A N1 124.52(11) no
N5 C10A N1 120.56(11) no
C3 C4B C41B 115.7(12) no
C3 C4B N5 106.1(8) no
C41B C4B N5 112.0(11) no
C3 C4B H4B 107.6 no
C41B C4B H4B 107.6 no
N5 C4B H4B 107.6 no
C42B C41B C46B 117.3(16) no
C42B C41B C4B 114(2) no
C46B C41B C4B 129(2) no
C41B C42B C43B 120.2(17) no
C41B C42B H42B 119.9 no
C43B C42B H42B 119.9 no
C44B C43B C42B 120(2) no
C44B C43B H43B 120.1 no
C42B C43B H43B 120.1 no
C45B C44B C43B 118(3) no
C45B C44B C47B 114(3) no
C43B C44B C47B 128(3) no
C44B C45B C46B 127(2) no
C44B C45B H45B 116.5 no
C46B C45B H45B 116.5 no
C45B C46B C41B 118(2) no
C45B C46B H46B 121.2 no
C41B C46B H46B 121.2 no
C44B C47B H47G 109.5 no
C44B C47B H47H 109.5 no
H47G C47B H47H 109.5 no
C44B C47B H47I 109.5 no
H47G C47B H47I 109.5 no
H47H C47B H47I 109.5 no
C44B C47B H47J 109.5 no
H47G C47B H47J 141.1 no
H47H C47B H47J 56.3 no
H47I C47B H47J 56.3 no
C44B C47B H47K 109.5 no
H47G C47B H47K 56.3 no
H47H C47B H47K 141.1 no
H47I C47B H47K 56.3 no
H47J C47B H47K 109.5 no
C44B C47B H47L 109.5 no
H47G C47B H47L 56.3 no
H47H C47B H47L 56.3 no
H47I C47B H47L 141.1 no
H47J C47B H47L 109.5 no
H47K C47B H47L 109.5 no

loop_
_geom_bond_atom_site_label_1
_geom_bond_atom_site_label_2
_geom_bond_site_symmetry_2
_geom_bond_distance
_geom_bond_publ_flag
N1 C2 . 1.3668(17) no
N1 C10A . 1.3732(16) no
N1 H1 . .8800 no
C2 O2 . 1.2176(16) no
C2 C3 . 1.5118(17) no
C3 C4B . 1.478(13) no
C3 C4A . 1.5242(18) no
C3 H3A . .9900 no
C3 H3B . .9900 no
C4A N5 . 1.4752(17) no
C4A C41A . 1.512(2) no
C4A H4A . 1.0000 no
C41A C42A . 1.390(3) no
C41A C46A . 1.391(3) no
C42A C43A . 1.389(3) no
C42A H42A . .9500 no
C43A C44A . 1.396(3) no
C43A H43A . .9500 no
C44A C45A . 1.389(3) no
C44A C47A . 1.501(3) no
C45A C46A . 1.391(2) no
C45A H45A . .9500 no
C46A H46A . .9500 no
C47A H47A . .9800 no
C47A H47B . .9800 no
C47A H47C . .9800 no
C47A H47D . .9800 no
C47A H47E . .9800 no
C47A H47F . .9800 no
N5 C10A . 1.3653(15) no
N5 C5A . 1.4016(17) no
N5 C4B . 1.555(12) no
C5A C6 . 1.3882(18) no
C5A C9A . 1.4080(18) no
C6 C7 . 1.384(2) no
C6 H6 . .9500 no
C7 C8 . 1.395(2) no
C7 H7 . .9500 no
C8 C9 . 1.3846(19) no
C8 H8 . .9500 no
C9 C9A . 1.3889(19) no
C9 H9 . .9500 no
C9A N10 . 1.3948(16) no
N10 C10A . 1.3084(17) no
C4B C41B . 1.541(18) no
C4B H4B . 1.0000 no
C41B C42B . 1.32(3) no
C41B C46B . 1.39(3) no
C42B C43B . 1.41(3) no
C42B H42B . .9500 no
C43B C44B . 1.35(3) no
C43B H43B . .9500 no
C44B C45B . 1.23(3) no
C44B C47B . 1.58(4) no
C45B C46B . 1.34(3) no
C45B H45B . .9500 no
C46B H46B . .9500 no
C47B H47G . .9800 no
C47B H47H . .9800 no
C47B H47I . .9800 no
C47B H47J . .9800 no
C47B H47K . .9800 no
C47B H47L . .9800 no

loop_
_geom_hbond_atom_site_label_D
_geom_hbond_atom_site_label_H
_geom_hbond_atom_site_label_A
_geom_hbond_site_symmetry_A
_geom_hbond_distance_DH
_geom_hbond_distance_HA
_geom_hbond_distance_DA
_geom_hbond_angle_DHA
_geom_hbond_publ_flag
N1 H1 N10 2_766 .88 1.98 2.8481(16) 167 y
C3 H3A O2 2_776 .99 2.56 3.2561(19) 127 y
C4A H4A CgY 2_666 1.00 2.43 3.419(16) 159 y

loop_
_geom_torsion_atom_site_label_1
_geom_torsion_atom_site_label_2
_geom_torsion_atom_site_label_3
_geom_torsion_atom_site_label_4
_geom_torsion
_geom_torsion_publ_flag
C10A N1 C2 O2 175.39(12) no
C10A N1 C2 C3 -8.25(19) no
O2 C2 C3 C4B 159.6(6) no
N1 C2 C3 C4B -16.6(6) no
O2 C2 C3 C4A -149.42(14) no
N1 C2 C3 C4A 34.31(17) no
C4B C3 C4A N5 58.4(7) no
C2 C3 C4A N5 -43.44(16) no
C4B C3 C4A C41A -64.0(7) no
C2 C3 C4A C41A -165.86(15) no
N5 C4A C41A C42A -53.9(2) no
C3 C4A C41A C42A 66.80(19) no
N5 C4A C41A C46A 125.51(16) no
C3 C4A C41A C46A -113.82(17) no
C46A C41A C42A C43A -.6(3) no
C4A C41A C42A C43A 178.77(16) no
C41A C42A C43A C44A .5(3) no
C42A C43A C44A C45A .1(4) no
C42A C43A C44A C47A 179.4(2) no
C43A C44A C45A C46A -.5(4) no
C47A C44A C45A C46A -179.8(2) no
C44A C45A C46A C41A .4(3) no
C42A C41A C46A C45A .2(3) no
C4A C41A C46A C45A -179.24(16) no
C41A C4A N5 C10A 154.46(15) no
C3 C4A N5 C10A 31.26(17) no
C41A C4A N5 C5A -43.0(2) no
C3 C4A N5 C5A -166.21(12) no
C41A C4A N5 C4B 68.4(7) no
C3 C4A N5 C4B -54.8(7) no
C10A N5 C5A C6 174.71(15) no
C4A N5 C5A C6 9.9(2) no
C4B N5 C5A C6 -50.4(7) no
C10A N5 C5A C9A -3.35(13) no
C4A N5 C5A C9A -168.14(12) no
C4B N5 C5A C9A 131.5(6) no
N5 C5A C6 C7 -179.56(14) no
C9A C5A C6 C7 -1.8(2) no
C5A C6 C7 C8 -.2(2) no
C6 C7 C8 C9 1.1(2) no
C7 C8 C9 C9A -.2(2) no
C8 C9 C9A N10 176.98(12) no
C8 C9 C9A C5A -1.7(2) no
C6 C5A C9A C9 2.8(2) no
N5 C5A C9A C9 -178.90(11) no
C6 C5A C9A N10 -176.15(12) no
N5 C5A C9A N10 2.18(14) no
C9 C9A N10 C10A -178.84(14) no
C5A C9A N10 C10A -.05(14) no
C9A N10 C10A N5 -2.30(15) no
C9A N10 C10A N1 175.22(12) no
C5A N5 C10A N10 3.71(15) no
C4A N5 C10A N10 169.91(12) no
C4B N5 C10A N10 -141.5(5) no
C5A N5 C10A N1 -173.92(11) no
C4A N5 C10A N1 -7.72(19) no
C4B N5 C10A N1 40.9(6) no
C2 N1 C10A N10 176.90(13) no
C2 N1 C10A N5 -5.7(2) no
C2 C3 C4B C41B 173.3(12) no
C4A C3 C4B C41B 71.7(13) no
C2 C3 C4B N5 48.4(8) no
C4A C3 C4B N5 -53.2(5) no
C10A N5 C4B C3 -60.1(8) no
C5A N5 C4B C3 166.5(3) no
C4A N5 C4B C3 56.6(6) no
C10A N5 C4B C41B 172.7(12) no
C5A N5 C4B C41B 39.3(15) no
C4A N5 C4B C41B -70.6(13) no
C3 C4B C41B C42B -59(2) no
N5 C4B C41B C42B 63.2(19) no
C3 C4B C41B C46B 126.4(19) no
N5 C4B C41B C46B -112(2) no
C46B C41B C42B C43B -3(3) no
C4B C41B C42B C43B -178.8(18) no
C41B C42B C43B C44B 5(4) no
C42B C43B C44B C45B -1(4) no
C42B C43B C44B C47B -180(2) no
C43B C44B C45B C46B -6(5) no
C47B C44B C45B C46B 173(2) no
C44B C45B C46B C41B 7(4) no
C42B C41B C46B C45B -2(3) no
C4B C41B C46B C45B 172.5(19) no
